data_4103394
loop_
_publ_author_name
'Atsushi Kobayashi'
'Masa-aki Dosen'
'Mee Chang'
'Kiyohiko Nakajima'
'Shin-ichiro Noro'
'Masako Kato'

_publ_contact_author_email akoba@sci.hokudai.ac.jp
_publ_contact_author_fax +81-11-706-3447
_publ_contact_author_name 'Atsushi Kobayashi'
_publ_contact_author_phone +81-11-706-3819
_publ_section_title
;
 Synthesis of Metal-Hydrazone Complexes and Vapochromic Behavior of Their
 Hydrogen-Bonded Proton-Transfer Assemblies
;
_journal_name_full 'Journal of the American Chemical Society'
_journal_page_first 15286
_journal_page_last 15298
_journal_paper_doi 10.1021/ja1063444
_journal_volume 132
_journal_year 2010
_chemical_formula_moiety 'C13 H12 Br N3 Pd S '
_chemical_formula_sum 'C13 H12 Br N3 Pd S'
_chemical_formula_weight 428.62
_space_group_IT_number 14
_symmetry_cell_setting monoclinic
_symmetry_Int_Tables_number 14
_symmetry_space_group_name_Hall '-P 2ybc'
_symmetry_space_group_name_H-M 'P 1 21/c 1'
_audit_creation_date 2010-06-03
_audit_creation_method 'by CrystalStructure 3.8'
_cell_angle_alpha 90.0000
_cell_angle_beta 92.269(5)
_cell_angle_gamma 90.0000
_cell_formula_units_Z 4
_cell_length_a 7.2466(10)
_cell_length_b 8.6870(7)
_cell_length_c 21.727(2)
_cell_measurement_reflns_used 4736
_cell_measurement_temperature 150.1
_cell_measurement_theta_max 27.5
_cell_measurement_theta_min 3.0
_cell_volume 1366.7(3)
_computing_cell_refinement CrystalClear
_computing_data_collection CrystalClear
_computing_data_reduction CrystalStructure
_computing_publication_material 'CrystalStructure 3.8'
_computing_structure_refinement SHELXL
_computing_structure_solution SIR2004
_diffrn_ambient_temperature 150.1
_diffrn_detector_area_resol_mean 7.31
_diffrn_measured_fraction_theta_full 0.994
_diffrn_measured_fraction_theta_max 0.994
_diffrn_measurement_device_type 'Rigaku Mercury'
_diffrn_measurement_method \w
_diffrn_radiation_type 'Mo K\a'
_diffrn_radiation_wavelength 0.71070
_diffrn_reflns_av_R_equivalents 0.024
_diffrn_reflns_limit_h_max 8
_diffrn_reflns_limit_h_min -9
_diffrn_reflns_limit_k_max 10
_diffrn_reflns_limit_k_min -11
_diffrn_reflns_limit_l_max 25
_diffrn_reflns_limit_l_min -28
_diffrn_reflns_number 10556
_diffrn_reflns_theta_full 27.48
_diffrn_reflns_theta_max 27.48
_exptl_absorpt_coefficient_mu 4.432
_exptl_absorpt_correction_T_max 0.412
_exptl_absorpt_correction_T_min 0.233
_exptl_absorpt_correction_type multi-scan
_exptl_absorpt_process_details 'Jacobson, R. (1998) Private communication'
_exptl_crystal_colour colorless
_exptl_crystal_density_diffrn 2.083
_exptl_crystal_density_method 'not measured'
_exptl_crystal_description prism
_exptl_crystal_F_000 832.00
_exptl_crystal_size_max 0.20
_exptl_crystal_size_mid 0.20
_exptl_crystal_size_min 0.20
_refine_diff_density_max 0.87
_refine_diff_density_min -1.26
_refine_ls_extinction_method none
_refine_ls_goodness_of_fit_ref 1.096
_refine_ls_hydrogen_treatment noref
_refine_ls_number_parameters 173
_refine_ls_number_reflns 3120
_refine_ls_R_factor_gt 0.0258
_refine_ls_shift/su_max 0.0010
_refine_ls_structure_factor_coef Fsqd
_refine_ls_weighting_details 'w = 1/[\s^2^(Fo^2^)+(0.0333P)^2^+1.2290P] where P=(Fo^2^+2Fc^2^)/3'
_refine_ls_weighting_scheme calc
_refine_ls_wR_factor_ref 0.0649
_reflns_number_gt 3023
_reflns_number_total 3120
_reflns_threshold_expression F^2^>2.0\s(F^2^)
_cod_data_source_file ja1063444_si_003.cif
_cod_data_source_block '__Complex2_[PdBr(mtbhp)]'
_cod_original_formula_sum 'C13 H12 Br N3 Pd S '
_cod_database_code 4103394

loop_
_symmetry_equiv_pos_site_id
_symmetry_equiv_pos_as_xyz
1 +X,+Y,+Z
2 -X,1/2+Y,1/2-Z
3 -X,-Y,-Z
4 +X,1/2-Y,1/2+Z

loop_
_atom_site_label
_atom_site_type_symbol
_atom_site_fract_x
_atom_site_fract_y
_atom_site_fract_z
_atom_site_U_iso_or_equiv
_atom_site_adp_type
_atom_site_occupancy
_atom_site_symmetry_multiplicity
_atom_site_calc_flag
_atom_site_refinement_flags
Pd(1) Pd 0.77884(2) 0.144312(19) 0.062450(8) 0.01427(6) Uani 1.00 1 d .
Br(1) Br 0.83671(5) 0.37504(3) 0.124070(13) 0.03332(8) Uani 1.00 1 d .
S(1) S 0.88240(7) 0.27830(6) -0.01845(3) 0.01634(12) Uani 1.00 1 d .
N(1) N 0.7176(2) -0.0512(2) 0.01767(9) 0.0147(3) Uani 1.00 1 d .
N(2) N 0.6562(2) -0.1701(2) 0.05325(10) 0.0175(3) Uani 1.00 1 d .
N(3) N 0.7001(2) 0.0127(2) 0.13288(9) 0.0164(3) Uani 1.00 1 d .
C(1) C 0.8560(2) 0.1681(2) -0.08731(11) 0.0160(4) Uani 1.00 1 d .
C(2) C 0.9187(3) 0.2405(2) -0.13988(11) 0.0193(4) Uani 1.00 1 d .
C(3) C 0.9107(3) 0.1673(3) -0.19664(12) 0.0207(4) Uani 1.00 1 d .
C(4) C 0.8408(3) 0.0185(3) -0.20098(11) 0.0208(4) Uani 1.00 1 d .
C(5) C 0.7836(3) -0.0554(2) -0.14915(11) 0.0193(4) Uani 1.00 1 d .
C(6) C 0.7887(2) 0.0158(2) -0.09025(11) 0.0153(4) Uani 1.00 1 d .
C(7) C 0.7257(3) -0.0807(2) -0.04099(11) 0.0168(4) Uani 1.00 1 d .
C(8) C 0.6524(3) -0.1324(2) 0.11307(11) 0.0157(4) Uani 1.00 1 d .
C(9) C 0.5991(3) -0.2433(2) 0.15720(11) 0.0196(4) Uani 1.00 1 d .
C(10) C 0.5967(3) -0.2050(3) 0.21800(12) 0.0221(5) Uani 1.00 1 d .
C(11) C 0.6474(3) -0.0558(3) 0.23735(11) 0.0222(4) Uani 1.00 1 d .
C(12) C 0.6978(3) 0.0471(2) 0.19369(11) 0.0201(4) Uani 1.00 1 d .
C(13) C 0.7154(3) 0.4314(2) -0.03433(12) 0.0230(5) Uani 1.00 1 d .
H(1) H 0.9762 0.3413 -0.1352 0.021 Uiso 1.00 1 c R
H(2) H 0.9577 0.2121 -0.2335 0.013 Uiso 1.00 1 c R
H(3) H 0.8318 -0.0358 -0.2410 0.026 Uiso 1.00 1 c R
H(4) H 0.7368 -0.1566 -0.1520 0.026 Uiso 1.00 1 c R
H(5) H 0.6852 -0.1830 -0.0539 0.012 Uiso 1.00 1 c R
H(6) H 0.5643 -0.3427 0.1448 0.025 Uiso 1.00 1 c R
H(7) H 0.5637 -0.2752 0.2465 0.032 Uiso 1.00 1 c R
H(8) H 0.6460 -0.0269 0.2782 0.025 Uiso 1.00 1 c R
H(9) H 0.7289 0.1445 0.2035 0.025 Uiso 1.00 1 c R
H(10) H 0.7459 0.4729 -0.0732 0.025 Uiso 1.00 1 c R
H(12) H 0.5929 0.3898 -0.0407 0.028 Uiso 1.00 1 c R
H(13) H 0.7192 0.4853 0.0006 0.028 Uiso 1.00 1 c R

loop_
_atom_site_aniso_label
_atom_site_aniso_U_11
_atom_site_aniso_U_22
_atom_site_aniso_U_33
_atom_site_aniso_U_12
_atom_site_aniso_U_13
_atom_site_aniso_U_23
Pd(1) 0.01677(10) 0.00938(10) 0.01659(11) -0.00068(6) -0.00028(7) -0.00108(6)
Br(1) 0.0628(2) 0.01434(14) 0.02292(16) -0.00931(11) 0.00343(13) -0.00544(10)
S(1) 0.0179(2) 0.0113(2) 0.0198(2) -0.0018(2) -0.0001(2) -0.0005(2)
N(1) 0.0148(7) 0.0107(8) 0.0186(9) 0.0001(6) -0.0008(7) 0.0007(7)
N(2) 0.0202(9) 0.0107(8) 0.0216(10) -0.0025(7) 0.0005(7) 0.0016(7)
N(3) 0.0161(8) 0.0137(9) 0.0194(9) -0.0004(7) 0.0003(7) 0.0007(7)
C(1) 0.0132(9) 0.0145(10) 0.0200(11) 0.0006(8) -0.0012(8) 0.0001(8)
C(2) 0.0172(10) 0.0171(11) 0.0236(12) 0.0003(8) 0.0010(8) 0.0022(9)
C(3) 0.0171(10) 0.0247(12) 0.0204(12) 0.0019(9) 0.0019(8) 0.0042(9)
C(4) 0.0205(10) 0.0230(12) 0.0188(11) 0.0029(9) -0.0009(8) -0.0027(9)
C(5) 0.0212(10) 0.0154(11) 0.0210(11) 0.0008(8) -0.0012(8) -0.0015(9)
C(6) 0.0129(9) 0.0144(10) 0.0184(11) 0.0015(8) -0.0018(7) -0.0002(8)
C(7) 0.0181(10) 0.0098(10) 0.0223(11) -0.0003(8) -0.0020(8) -0.0014(8)
C(8) 0.0123(9) 0.0140(11) 0.0206(11) 0.0015(7) -0.0005(8) 0.0007(8)
C(9) 0.0189(10) 0.0153(11) 0.0244(12) -0.0003(8) -0.0012(8) 0.0033(9)
C(10) 0.0197(10) 0.0205(12) 0.0262(12) 0.0022(9) 0.0026(9) 0.0080(10)
C(11) 0.0217(10) 0.0271(13) 0.0177(11) 0.0015(9) 0.0010(9) -0.0007(9)
C(12) 0.0197(10) 0.0178(11) 0.0230(12) 0.0003(9) 0.0016(8) -0.0035(9)
C(13) 0.0284(11) 0.0137(11) 0.0267(13) 0.0052(9) 0.0003(9) -0.0001(9)

loop_
_atom_type_symbol
_atom_type_description
_atom_type_scat_dispersion_real
_atom_type_scat_dispersion_imag
_atom_type_scat_source
C C 0.003 0.002
;
International Tables for Crystallography
(1992, Vol. C, Tables 4.2.6.8 and 6.1.1.4)
;
H H 0.000 0.000
;
International Tables for Crystallography
(1992, Vol. C, Table 6.1.1.4)
;
N N 0.006 0.003
;
International Tables for Crystallography
(1992, Vol. C, Tables 4.2.6.8 and 6.1.1.4)
;
Br Br -0.290 2.459
;
International Tables for Crystallography
(1992, Vol. C, Tables 4.2.6.8 and 6.1.1.4)
;
Pd Pd -0.999 1.007
;
International Tables for Crystallography
(1992, Vol. C, Tables 4.2.6.8 and 6.1.1.4)
;
S S 0.125 0.123
;
International Tables for Crystallography
(1992, Vol. C, Tables 4.2.6.8 and 6.1.1.4)
;

loop_
_geom_angle_atom_site_label_1
_geom_angle_atom_site_label_2
_geom_angle_atom_site_label_3
_geom_angle
_geom_angle_publ_flag
Br(1) Pd(1) S(1) 87.047(16) yes
Br(1) Pd(1) N(1) 175.07(5) yes
Br(1) Pd(1) N(3) 95.59(5) yes
S(1) Pd(1) N(1) 97.65(5) yes
S(1) Pd(1) N(3) 175.73(5) yes
N(1) Pd(1) N(3) 79.81(7) yes
Pd(1) S(1) C(1) 110.39(7) yes
Pd(1) S(1) C(13) 106.53(8) yes
C(1) S(1) C(13) 100.66(11) yes
Pd(1) N(1) N(2) 115.81(14) yes
Pd(1) N(1) C(7) 128.72(16) yes
N(2) N(1) C(7) 115.46(19) yes
N(1) N(2) C(8) 112.38(18) yes
Pd(1) N(3) C(8) 111.06(15) yes
Pd(1) N(3) C(12) 129.15(16) yes
C(8) N(3) C(12) 119.7(2) yes
S(1) C(1) C(2) 114.68(17) yes
S(1) C(1) C(6) 124.61(18) yes
C(2) C(1) C(6) 120.6(2) yes
C(1) C(2) C(3) 121.2(2) yes
C(2) C(3) C(4) 119.3(2) yes
C(3) C(4) C(5) 120.0(2) yes
C(4) C(5) C(6) 122.5(2) yes
C(1) C(6) C(5) 116.5(2) yes
C(1) C(6) C(7) 128.9(2) yes
C(5) C(6) C(7) 114.6(2) yes
N(1) C(7) C(6) 129.5(2) yes
N(2) C(8) N(3) 120.9(2) yes
N(2) C(8) C(9) 120.3(2) yes
N(3) C(8) C(9) 118.8(2) yes
C(8) C(9) C(10) 120.1(2) yes
C(9) C(10) C(11) 120.1(2) yes
C(10) C(11) C(12) 118.0(2) yes
N(3) C(12) C(11) 123.2(2) yes
C(1) C(2) H(1) 118.2 no
C(3) C(2) H(1) 120.5 no
C(2) C(3) H(2) 123.4 no
C(4) C(3) H(2) 117.3 no
C(3) C(4) H(3) 120.9 no
C(5) C(4) H(3) 119.1 no
C(4) C(5) H(4) 120.0 no
C(6) C(5) H(4) 117.5 no
N(1) C(7) H(5) 115.9 no
C(6) C(7) H(5) 114.6 no
C(8) C(9) H(6) 120.5 no
C(10) C(9) H(6) 119.4 no
C(9) C(10) H(7) 120.6 no
C(11) C(10) H(7) 119.3 no
C(10) C(11) H(8) 121.7 no
C(12) C(11) H(8) 120.3 no
N(3) C(12) H(9) 115.1 no
C(11) C(12) H(9) 121.6 no
S(1) C(13) H(10) 105.6 no
S(1) C(13) H(12) 110.8 no
S(1) C(13) H(13) 103.0 no
H(10) C(13) H(12) 105.1 no
H(10) C(13) H(13) 123.7 no
H(12) C(13) H(13) 108.5 no

loop_
_geom_bond_atom_site_label_1
_geom_bond_atom_site_label_2
_geom_bond_distance
_geom_bond_publ_flag
Pd(1) Br(1) 2.4374(3) yes
Pd(1) S(1) 2.2609(6) yes
Pd(1) N(1) 1.9982(19) yes
Pd(1) N(3) 2.0109(19) yes
S(1) C(1) 1.780(2) yes
S(1) C(13) 1.822(2) yes
N(1) N(2) 1.375(2) yes
N(1) C(7) 1.304(3) yes
N(2) C(8) 1.342(3) yes
N(3) C(8) 1.372(2) yes
N(3) C(12) 1.355(3) yes
C(1) C(2) 1.396(3) yes
C(1) C(6) 1.410(3) yes
C(2) C(3) 1.387(3) yes
C(3) C(4) 1.391(3) yes
C(4) C(5) 1.374(3) yes
C(5) C(6) 1.421(3) yes
C(6) C(7) 1.448(3) yes
C(8) C(9) 1.423(3) yes
C(9) C(10) 1.363(3) yes
C(10) C(11) 1.407(3) yes
C(11) C(12) 1.363(3) yes
C(2) H(1) 0.973 no
C(3) H(2) 0.964 no
C(4) H(3) 0.989 no
C(5) H(4) 0.944 no
C(7) H(5) 0.974 no
C(9) H(6) 0.936 no
C(10) H(7) 0.907 no
C(11) H(8) 0.922 no
C(12) H(9) 0.899 no
C(13) H(10) 0.952 no
C(13) H(12) 0.963 no
C(13) H(13) 0.891 no

loop_
_geom_contact_atom_site_label_1
_geom_contact_atom_site_label_2
_geom_contact_distance
_geom_contact_site_symmetry_2
Pd(1) C(6) 3.460(2) 3_755
S(1) N(1) 3.5059(18) 3_755
S(1) N(2) 3.5823(19) 3_755
S(1) C(7) 3.520(2) 3_755
N(1) S(1) 3.5059(18) 3_755
N(1) N(1) 3.337(2) 3_655
N(1) C(1) 3.535(2) 3_755
N(1) C(7) 3.466(2) 3_655
N(2) S(1) 3.5823(19) 3_755
N(2) C(1) 3.582(2) 3_755
N(2) C(2) 3.598(2) 3_755
N(2) C(7) 3.524(2) 3_655
N(2) C(13) 3.533(3) 3_655
N(3) C(2) 3.530(2) 3_755
N(3) C(3) 3.465(3) 3_755
N(3) C(4) 3.597(2) 3_755
N(3) C(5) 3.557(2) 3_655
C(1) N(1) 3.535(2) 3_755
C(1) N(2) 3.582(2) 3_755
C(2) N(2) 3.598(2) 3_755
C(2) N(3) 3.530(2) 3_755
C(2) C(8) 3.277(3) 3_755
C(2) C(9) 3.530(3) 3_755
C(3) N(3) 3.465(3) 3_755
C(3) C(8) 3.600(3) 3_755
C(3) C(11) 3.493(3) 3_755
C(3) C(12) 3.392(3) 3_755
C(4) N(3) 3.597(2) 3_755
C(4) C(10) 3.567(3) 3_655
C(4) C(12) 3.389(3) 3_755
C(5) N(3) 3.557(2) 3_655
C(5) C(12) 3.584(3) 3_655
C(6) Pd(1) 3.460(2) 3_755
C(6) C(8) 3.371(2) 3_655
C(7) S(1) 3.520(2) 3_755
C(7) N(1) 3.466(2) 3_655
C(7) N(2) 3.524(2) 3_655
C(8) C(2) 3.277(3) 3_755
C(8) C(3) 3.600(3) 3_755
C(8) C(6) 3.371(2) 3_655
C(9) C(2) 3.530(3) 3_755
C(10) C(4) 3.567(3) 3_655
C(11) C(3) 3.493(3) 3_755
C(12) C(3) 3.392(3) 3_755
C(12) C(4) 3.389(3) 3_755
C(12) C(5) 3.584(3) 3_655
C(13) N(2) 3.533(3) 3_655
Pd(1) H(5) 3.377 3_655
Br(1) H(1) 2.819 3_765
Br(1) H(2) 3.271 4_555
Br(1) H(3) 3.249 4_555
Br(1) H(6) 3.191 1_565
Br(1) H(10) 3.519 3_765
S(1) H(5) 3.547 3_755
S(1) H(13) 3.552 3_765
N(2) H(1) 3.479 3_755
N(2) H(12) 2.634 3_655
N(2) H(13) 3.243 1_545
N(3) H(4) 3.444 3_655
N(3) H(5) 3.543 3_655
C(1) H(6) 3.583 3_655
C(3) H(3) 3.489 2_754
C(3) H(9) 2.982 4_554
C(4) H(2) 3.377 2_744
C(4) H(7) 3.102 4_544
C(4) H(9) 3.427 3_755
C(5) H(7) 3.093 4_544
C(8) H(1) 3.266 3_755
C(8) H(12) 3.227 3_655
C(9) H(1) 3.247 3_755
C(9) H(2) 3.566 3_755
C(9) H(3) 3.335 4_545
C(9) H(8) 3.375 2_645
C(9) H(12) 3.112 3_655
C(10) H(2) 3.234 3_755
C(10) H(3) 2.941 4_545
C(10) H(4) 3.198 4_545
C(10) H(8) 3.306 2_645
C(10) H(9) 3.241 2_645
C(11) H(2) 3.172 3_755
C(11) H(3) 3.567 3_655
C(11) H(4) 3.510 4_545
C(11) H(6) 3.556 2_655
C(11) H(7) 2.906 2_655
C(12) H(2) 3.447 3_755
C(12) H(2) 3.192 4_555
C(12) H(3) 3.523 3_755
C(12) H(4) 3.379 3_655
C(12) H(7) 2.804 2_655
C(13) H(5) 3.383 1_565
C(13) H(6) 3.175 3_655
C(13) H(12) 3.217 3_665
C(13) H(13) 3.341 3_665
H(1) Br(1) 2.819 3_765
H(1) N(2) 3.479 3_755
H(1) C(8) 3.266 3_755
H(1) C(9) 3.247 3_755
H(1) H(3) 3.257 2_754
H(1) H(6) 3.345 3_755
H(1) H(8) 3.393 4_554
H(2) Br(1) 3.271 4_554
H(2) C(4) 3.377 2_754
H(2) C(9) 3.566 3_755
H(2) C(10) 3.234 3_755
H(2) C(11) 3.172 3_755
H(2) C(12) 3.447 3_755
H(2) C(12) 3.192 4_554
H(2) H(3) 2.738 2_754
H(2) H(4) 3.582 2_754
H(2) H(7) 3.534 3_755
H(2) H(8) 3.464 3_755
H(2) H(8) 3.562 4_554
H(2) H(9) 2.449 4_554
H(3) Br(1) 3.249 4_554
H(3) C(3) 3.489 2_744
H(3) C(9) 3.335 4_544
H(3) C(10) 2.941 4_544
H(3) C(11) 3.567 3_655
H(3) C(12) 3.523 3_755
H(3) H(1) 3.257 2_744
H(3) H(2) 2.738 2_744
H(3) H(6) 3.263 4_544
H(3) H(7) 2.550 4_544
H(3) H(8) 3.566 3_655
H(3) H(9) 3.389 3_755
H(4) N(3) 3.444 3_655
H(4) C(10) 3.198 4_544
H(4) C(11) 3.510 4_544
H(4) C(12) 3.379 3_655
H(4) H(2) 3.582 2_744
H(4) H(7) 2.564 4_544
H(4) H(8) 3.196 4_544
H(4) H(9) 3.514 3_655
H(5) Pd(1) 3.377 3_655
H(5) S(1) 3.547 3_755
H(5) N(3) 3.543 3_655
H(5) C(13) 3.383 1_545
H(5) H(10) 3.053 1_545
H(5) H(12) 3.442 3_655
H(5) H(13) 3.121 1_545
H(6) Br(1) 3.191 1_545
H(6) C(1) 3.583 3_655
H(6) C(11) 3.556 2_645
H(6) C(13) 3.175 3_655
H(6) H(1) 3.345 3_755
H(6) H(3) 3.263 4_545
H(6) H(8) 2.808 2_645
H(6) H(10) 2.912 3_655
H(6) H(12) 2.526 3_655
H(7) C(4) 3.102 4_545
H(7) C(5) 3.093 4_545
H(7) C(11) 2.906 2_645
H(7) C(12) 2.804 2_645
H(7) H(2) 3.534 3_755
H(7) H(3) 2.550 4_545
H(7) H(4) 2.564 4_545
H(7) H(8) 2.704 2_645
H(7) H(9) 2.519 2_645
H(8) C(9) 3.375 2_655
H(8) C(10) 3.306 2_655
H(8) H(1) 3.393 4_555
H(8) H(2) 3.464 3_755
H(8) H(2) 3.562 4_555
H(8) H(3) 3.566 3_655
H(8) H(4) 3.196 4_545
H(8) H(6) 2.808 2_655
H(8) H(7) 2.704 2_655
H(8) H(10) 3.316 4_555
H(9) C(3) 2.982 4_555
H(9) C(4) 3.427 3_755
H(9) C(10) 3.241 2_655
H(9) H(2) 2.449 4_555
H(9) H(3) 3.389 3_755
H(9) H(4) 3.514 3_655
H(9) H(7) 2.519 2_655
H(10) Br(1) 3.519 3_765
H(10) H(5) 3.053 1_565
H(10) H(6) 2.912 3_655
H(10) H(8) 3.316 4_554
H(12) N(2) 2.634 3_655
H(12) C(8) 3.227 3_655
H(12) C(9) 3.112 3_655
H(12) C(13) 3.217 3_665
H(12) H(5) 3.442 3_655
H(12) H(6) 2.526 3_655
H(12) H(12) 2.965 3_665
H(12) H(13) 2.685 3_665
H(13) S(1) 3.552 3_765
H(13) N(2) 3.243 1_565
H(13) C(13) 3.341 3_665
H(13) H(5) 3.121 1_565
H(13) H(12) 2.685 3_665
H(13) H(13) 3.186 3_665

loop_
_geom_torsion_atom_site_label_1
_geom_torsion_atom_site_label_2
_geom_torsion_atom_site_label_3
_geom_torsion_atom_site_label_4
_geom_torsion
Br(1) Pd(1) S(1) C(1) -174.86(7)
Br(1) Pd(1) S(1) C(13) -66.43(8)
Br(1) Pd(1) N(1) N(2) -21.0(7)
Br(1) Pd(1) N(1) C(7) 158.0(5)
Br(1) Pd(1) N(3) C(8) 179.06(13)
Br(1) Pd(1) N(3) C(12) -4.26(19)
S(1) Pd(1) N(1) N(2) 176.75(13)
S(1) Pd(1) N(1) C(7) -4.26(19)
N(1) Pd(1) S(1) C(1) 3.64(9)
N(1) Pd(1) S(1) C(13) 112.07(9)
S(1) Pd(1) N(3) C(8) -52.9(8)
S(1) Pd(1) N(3) C(12) 123.8(7)
N(3) Pd(1) S(1) C(1) 56.8(7)
N(3) Pd(1) S(1) C(13) 165.3(7)
N(1) Pd(1) N(3) C(8) 0.85(14)
N(1) Pd(1) N(3) C(12) 177.5(2)
N(3) Pd(1) N(1) N(2) 0.22(14)
N(3) Pd(1) N(1) C(7) 179.21(19)
Pd(1) S(1) C(1) C(2) -179.16(14)
Pd(1) S(1) C(1) C(6) -3.0(2)
C(13) S(1) C(1) C(2) 68.59(18)
C(13) S(1) C(1) C(6) -115.22(19)
Pd(1) N(1) N(2) C(8) -1.3(2)
Pd(1) N(1) C(7) C(6) 3.2(3)
N(2) N(1) C(7) C(6) -177.8(2)
C(7) N(1) N(2) C(8) 179.60(18)
N(1) N(2) C(8) N(3) 2.2(2)
N(1) N(2) C(8) C(9) -177.64(19)
Pd(1) N(3) C(8) N(2) -2.0(2)
Pd(1) N(3) C(8) C(9) 177.85(16)
Pd(1) N(3) C(12) C(11) -177.33(17)
C(8) N(3) C(12) C(11) -0.9(3)
C(12) N(3) C(8) N(2) -179.0(2)
C(12) N(3) C(8) C(9) 0.8(3)
S(1) C(1) C(2) C(3) 178.61(17)
S(1) C(1) C(6) C(5) -177.83(16)
S(1) C(1) C(6) C(7) 1.1(3)
C(2) C(1) C(6) C(5) -1.9(3)
C(2) C(1) C(6) C(7) 177.1(2)
C(6) C(1) C(2) C(3) 2.3(3)
C(1) C(2) C(3) C(4) -0.7(3)
C(2) C(3) C(4) C(5) -1.2(3)
C(3) C(4) C(5) C(6) 1.5(3)
C(4) C(5) C(6) C(1) -0.0(3)
C(4) C(5) C(6) C(7) -179.1(2)
C(1) C(6) C(7) N(1) -0.8(3)
C(5) C(6) C(7) N(1) 178.2(2)
N(2) C(8) C(9) C(10) 179.5(2)
N(3) C(8) C(9) C(10) -0.3(3)
C(8) C(9) C(10) C(11) -0.1(2)
C(9) C(10) C(11) C(12) 0.1(2)
C(10) C(11) C(12) N(3) 0.4(3)
